data_7201315
loop_
_publ_author_name
'Khanpour, Mojtaba'
'Morsali, Ali'

_publ_section_title
;
 Solid state crystal-to-crystal transformation from a monomeric
 structure to 1-D coordination polymers on anion exchange,
;
_journal_issue 12
_journal_name_full CrystEngComm
_journal_page_first 2585
_journal_paper_doi 10.1039/b908362f
_journal_volume 11
_journal_year 2009
_chemical_formula_sum 'C28 H28 N14 Zn'
_chemical_formula_weight 626.03
_chemical_name_systematic
;
?
;
_space_group_IT_number 14
_symmetry_cell_setting monoclinic
_symmetry_space_group_name_Hall '-P 2ybc'
_symmetry_space_group_name_H-M 'P 1 21/c 1'
_atom_sites_solution_hydrogens geom
_atom_sites_solution_primary direct
_atom_sites_solution_secondary difmap
_audit_creation_method SHELXL-97
_cell_angle_alpha 90.00
_cell_angle_beta 106.414(4)
_cell_angle_gamma 90.00
_cell_formula_units_Z 2
_cell_length_a 12.618(4)
_cell_length_b 13.076(4)
_cell_length_c 8.739(3)
_cell_measurement_reflns_used 3237
_cell_measurement_temperature 150(2)
_cell_measurement_theta_max 25.30
_cell_measurement_theta_min 3.37
_cell_volume 1383.1(8)
_computing_cell_refinement SMART
_computing_data_collection 'Bruker SMART (1998)'
_computing_data_reduction 'SAINT (1998)'
_computing_molecular_graphics 'SHELXTL (2005)'
_computing_publication_material SHELXTL
_computing_structure_refinement 'SHELXL-97 (Sheldrick, 1997)'
_computing_structure_solution 'SHELXS-97 (Sheldrick, 1997)'
_diffrn_ambient_temperature 150(2)
_diffrn_detector_area_resol_mean 100
_diffrn_measured_fraction_theta_full 0.998
_diffrn_measured_fraction_theta_max 0.925
_diffrn_measurement_device_type 'Bruker smart 1000'
_diffrn_measurement_method '\w scans'
_diffrn_radiation_monochromator graphite
_diffrn_radiation_source 'fine-focus sealed tube'
_diffrn_radiation_type MoK\a
_diffrn_radiation_wavelength 0.71073
_diffrn_reflns_av_R_equivalents 0.0394
_diffrn_reflns_av_sigmaI/netI 0.0426
_diffrn_reflns_limit_h_max 15
_diffrn_reflns_limit_h_min -15
_diffrn_reflns_limit_k_max 15
_diffrn_reflns_limit_k_min -16
_diffrn_reflns_limit_l_max 11
_diffrn_reflns_limit_l_min -10
_diffrn_reflns_number 10473
_diffrn_reflns_theta_full 25.00
_diffrn_reflns_theta_max 26.69
_diffrn_reflns_theta_min 3.54
_diffrn_standards_decay_% 0
_diffrn_standards_number 0
_exptl_absorpt_coefficient_mu 0.936
_exptl_absorpt_correction_T_max 0.9122
_exptl_absorpt_correction_T_min 0.8496
_exptl_absorpt_correction_type multi-scan
_exptl_absorpt_process_details 'SADABS (Bruker, 1998)'
_exptl_crystal_colour YELLOW
_exptl_crystal_density_diffrn 1.503
_exptl_crystal_density_method 'not measured'
_exptl_crystal_description BLOCK
_exptl_crystal_F_000 648
_exptl_crystal_size_max 0.18
_exptl_crystal_size_mid 0.12
_exptl_crystal_size_min 0.10
_refine_diff_density_max 0.340
_refine_diff_density_min -0.442
_refine_diff_density_rms 0.058
_refine_ls_extinction_method none
_refine_ls_goodness_of_fit_ref 1.065
_refine_ls_hydrogen_treatment constr
_refine_ls_matrix_type full
_refine_ls_number_parameters 198
_refine_ls_number_reflns 2701
_refine_ls_number_restraints 0
_refine_ls_restrained_S_all 1.065
_refine_ls_R_factor_all 0.0492
_refine_ls_R_factor_gt 0.0312
_refine_ls_shift/su_max 0.000
_refine_ls_shift/su_mean 0.000
_refine_ls_structure_factor_coef Fsqd
_refine_ls_weighting_details 'calc w=1/[\s^2^(Fo^2^)+(0.0362P)^2^+0.2842P] where P=(Fo^2^+2Fc^2^)/3'
_refine_ls_weighting_scheme calc
_refine_ls_wR_factor_gt 0.0697
_refine_ls_wR_factor_ref 0.0735
_reflns_number_gt 2121
_reflns_number_total 2701
_reflns_threshold_expression >2sigma(I)
_cod_data_source_file b908362f.txt
_cod_data_source_block a312
_cod_depositor_comments
;
The following automatic conversions were performed:
'_symmetry_cell_setting' value 'MONOCLINIC' changed to 'monoclinic'
according to '/home/saulius/struct/CIF-dictionaries/cif_core.dic'
dictionary named 'cif_core.dic' version 2.4.1 from
2010-06-29.

'_exptl_absorpt_correction_type' value 'MULTI-SCAN' changed
to 'multi-scan' according to
'/home/saulius/struct/CIF-dictionaries/cif_core.dic' dictionary named
'cif_core.dic' version 2.4.1 from
2010-06-29.

'_refine_ls_hydrogen_treatment' value 'CONSTR' changed to
'constr' according to '/home/saulius/struct/CIF-dictionaries/cif_core.dic'
dictionary named 'cif_core.dic' version 2.4.1 from 2010-06-29.

Automatic conversion script
Id: cif_fix_enum 1527 2010-12-29 10:47:43Z saulius 
;
_cod_original_cell_volume 1383.2(8)
_cod_original_sg_symbol_H-M P2(1)/c
_cod_database_code 7201315

loop_
_symmetry_equiv_pos_as_xyz
'x, y, z'
'-x, y+1/2, -z+1/2'
'-x, -y, -z'
'x, -y-1/2, z-1/2'

loop_
_atom_site_label
_atom_site_type_symbol
_atom_site_fract_x
_atom_site_fract_y
_atom_site_fract_z
_atom_site_U_iso_or_equiv
_atom_site_adp_type
_atom_site_occupancy
_atom_site_symmetry_multiplicity
_atom_site_calc_flag
_atom_site_refinement_flags
_atom_site_disorder_assembly
_atom_site_disorder_group
Zn1 Zn 0.0000 0.5000 0.0000 0.01290(11) Uani 1 2 d S . .
C1 C 0.24521(16) 0.41067(15) 0.0726(2) 0.0147(4) Uani 1 1 d . . .
H1 H 0.2326 0.4261 -0.0373 0.018 Uiso 1 1 calc R . .
C2 C 0.34833(16) 0.37437(15) 0.1559(2) 0.0128(4) Uani 1 1 d . . .
C3 C 0.36528(17) 0.34903(16) 0.3163(2) 0.0165(5) Uani 1 1 d . . .
H3 H 0.4347 0.3234 0.3779 0.020 Uiso 1 1 calc R . .
C4 C 0.27938(17) 0.36176(16) 0.3845(2) 0.0181(5) Uani 1 1 d . . .
H4 H 0.2888 0.3441 0.4930 0.022 Uiso 1 1 calc R . .
C5 C 0.17975(17) 0.40053(16) 0.2924(2) 0.0162(5) Uani 1 1 d . . .
H5 H 0.1218 0.4098 0.3407 0.019 Uiso 1 1 calc R . .
C6 C 0.43808(17) 0.36465(15) 0.0764(2) 0.0149(4) Uani 1 1 d . . .
C7 C 0.41754(17) 0.40528(17) -0.0908(2) 0.0181(5) Uani 1 1 d . . .
H7A H 0.4858 0.4010 -0.1229 0.027 Uiso 1 1 calc R . .
H7B H 0.3936 0.4767 -0.0943 0.027 Uiso 1 1 calc R . .
H7C H 0.3599 0.3645 -0.1640 0.027 Uiso 1 1 calc R . .
C8 C 0.95736(17) 0.26782(16) -0.0586(2) 0.0162(4) Uani 1 1 d . . .
H8 H 1.0218 0.2749 -0.0935 0.019 Uiso 1 1 calc R . .
C9 C 0.90960(16) 0.17282(16) -0.0656(2) 0.0166(5) Uani 1 1 d . . .
H9 H 0.9413 0.1157 -0.1035 0.020 Uiso 1 1 calc R . .
C10 C 0.81449(17) 0.16108(16) -0.0167(2) 0.0162(4) Uani 1 1 d . . .
H10 H 0.7805 0.0960 -0.0204 0.019 Uiso 1 1 calc R . .
C11 C 0.77002(16) 0.24663(15) 0.0379(2) 0.0138(4) Uani 1 1 d . . .
C12 C 0.82515(16) 0.33908(16) 0.0434(2) 0.0144(4) Uani 1 1 d . . .
H12 H 0.7964 0.3972 0.0834 0.017 Uiso 1 1 calc R . .
C13 C 0.66877(16) 0.24017(16) 0.0930(2) 0.0146(4) Uani 1 1 d . . .
C14 C 0.63641(19) 0.13861(16) 0.1441(3) 0.0223(5) Uani 1 1 d . . .
H14A H 0.5838 0.1486 0.2065 0.034 Uiso 1 1 calc R . .
H14B H 0.7022 0.1035 0.2096 0.034 Uiso 1 1 calc R . .
H14C H 0.6020 0.0972 0.0497 0.034 Uiso 1 1 calc R . .
N1 N 0.16101(13) 0.42566(13) 0.13788(19) 0.0142(4) Uani 1 1 d . . .
N2 N 0.52761(14) 0.32202(13) 0.1588(2) 0.0164(4) Uani 1 1 d . . .
N3 N 0.61627(14) 0.32431(14) 0.0914(2) 0.0169(4) Uani 1 1 d . . .
N4 N 0.91663(13) 0.35143(13) -0.00441(19) 0.0142(4) Uani 1 1 d . . .
N5 N -0.02545(14) 0.53468(14) 0.22238(19) 0.0170(4) Uani 1 1 d . . .
N6 N -0.08927(14) 0.57465(14) 0.28025(19) 0.0184(4) Uani 1 1 d . . .
N7 N -0.14983(17) 0.6133(2) 0.3417(2) 0.0438(6) Uani 1 1 d . . .

loop_
_atom_site_aniso_label
_atom_site_aniso_U_11
_atom_site_aniso_U_22
_atom_site_aniso_U_33
_atom_site_aniso_U_23
_atom_site_aniso_U_13
_atom_site_aniso_U_12
Zn1 0.01020(18) 0.01538(19) 0.01428(17) -0.00029(15) 0.00533(12) 0.00027(15)
C1 0.0132(11) 0.0148(11) 0.0167(10) -0.0014(8) 0.0052(8) -0.0004(9)
C2 0.0114(11) 0.0112(11) 0.0164(10) -0.0022(8) 0.0049(8) -0.0009(8)
C3 0.0124(11) 0.0166(12) 0.0195(11) 0.0025(9) 0.0028(9) 0.0029(9)
C4 0.0185(12) 0.0194(12) 0.0174(10) 0.0028(9) 0.0066(9) 0.0011(9)
C5 0.0132(11) 0.0178(12) 0.0203(11) -0.0002(9) 0.0090(9) -0.0006(9)
C6 0.0136(11) 0.0137(11) 0.0183(10) -0.0021(8) 0.0063(9) -0.0010(9)
C7 0.0138(11) 0.0237(13) 0.0183(11) 0.0000(9) 0.0071(9) 0.0003(9)
C8 0.0115(10) 0.0236(12) 0.0149(9) 0.0006(9) 0.0059(8) 0.0025(9)
C9 0.0151(11) 0.0186(12) 0.0164(10) -0.0027(9) 0.0048(8) 0.0026(9)
C10 0.0145(11) 0.0158(11) 0.0177(10) 0.0000(8) 0.0035(8) -0.0010(9)
C11 0.0104(10) 0.0168(11) 0.0135(9) 0.0018(8) 0.0022(8) 0.0025(9)
C12 0.0129(11) 0.0157(11) 0.0150(10) 0.0003(8) 0.0044(8) 0.0028(9)
C13 0.0111(10) 0.0200(12) 0.0123(9) 0.0014(8) 0.0024(8) -0.0006(9)
C14 0.0190(12) 0.0200(12) 0.0317(12) 0.0032(10) 0.0131(10) 0.0026(10)
N1 0.0115(9) 0.0148(9) 0.0173(9) -0.0010(7) 0.0057(7) 0.0001(7)
N2 0.0115(9) 0.0196(10) 0.0203(9) 0.0008(7) 0.0080(7) 0.0013(8)
N3 0.0103(9) 0.0210(10) 0.0218(9) 0.0014(7) 0.0084(7) 0.0014(8)
N4 0.0088(9) 0.0186(10) 0.0155(8) 0.0006(7) 0.0038(7) 0.0010(7)
N5 0.0160(10) 0.0200(10) 0.0167(9) -0.0003(7) 0.0074(8) 0.0053(8)
N6 0.0141(10) 0.0265(11) 0.0130(8) -0.0024(8) 0.0011(7) -0.0018(8)
N7 0.0210(12) 0.0868(19) 0.0222(11) -0.0187(11) 0.0040(9) 0.0152(12)

loop_
_atom_type_symbol
_atom_type_description
_atom_type_scat_dispersion_real
_atom_type_scat_dispersion_imag
_atom_type_scat_source
C C 0.0033 0.0016 'International Tables Vol C Tables 4.2.6.8 and 6.1.1.4'
H H 0.0000 0.0000 'International Tables Vol C Tables 4.2.6.8 and 6.1.1.4'
N N 0.0061 0.0033 'International Tables Vol C Tables 4.2.6.8 and 6.1.1.4'
Zn Zn 0.2839 1.4301 'International Tables Vol C Tables 4.2.6.8 and 6.1.1.4'

loop_
_geom_angle_atom_site_label_1
_geom_angle_atom_site_label_2
_geom_angle_atom_site_label_3
_geom_angle
_geom_angle_site_symmetry_1
_geom_angle_site_symmetry_3
_geom_angle_publ_flag
N5 Zn1 N5 180.0 3_565 . ?
N5 Zn1 N4 89.46(6) 3_565 1_455 ?
N5 Zn1 N4 90.54(6) . 1_455 ?
N5 Zn1 N4 90.54(6) 3_565 3_665 ?
N5 Zn1 N4 89.46(6) . 3_665 ?
N4 Zn1 N4 180.00(8) 1_455 3_665 ?
N5 Zn1 N1 92.91(6) 3_565 . ?
N5 Zn1 N1 87.09(6) . . ?
N4 Zn1 N1 89.02(6) 1_455 . ?
N4 Zn1 N1 90.98(6) 3_665 . ?
N5 Zn1 N1 87.09(6) 3_565 3_565 ?
N5 Zn1 N1 92.91(6) . 3_565 ?
N4 Zn1 N1 90.98(6) 1_455 3_565 ?
N4 Zn1 N1 89.02(6) 3_665 3_565 ?
N1 Zn1 N1 180.0 . 3_565 ?
N1 C1 C2 124.15(18) . . ?
N1 C1 H1 117.9 . . ?
C2 C1 H1 117.9 . . ?
C1 C2 C3 117.64(18) . . ?
C1 C2 C6 120.61(17) . . ?
C3 C2 C6 121.74(18) . . ?
C4 C3 C2 119.09(19) . . ?
C4 C3 H3 120.5 . . ?
C2 C3 H3 120.5 . . ?
C5 C4 C3 119.11(19) . . ?
C5 C4 H4 120.4 . . ?
C3 C4 H4 120.4 . . ?
N1 C5 C4 123.15(18) . . ?
N1 C5 H5 118.4 . . ?
C4 C5 H5 118.4 . . ?
N2 C6 C2 116.09(17) . . ?
N2 C6 C7 125.45(17) . . ?
C2 C6 C7 118.45(17) . . ?
C6 C7 H7A 109.5 . . ?
C6 C7 H7B 109.5 . . ?
H7A C7 H7B 109.5 . . ?
C6 C7 H7C 109.5 . . ?
H7A C7 H7C 109.5 . . ?
H7B C7 H7C 109.5 . . ?
N4 C8 C9 122.82(18) . . ?
N4 C8 H8 118.6 . . ?
C9 C8 H8 118.6 . . ?
C8 C9 C10 119.44(19) . . ?
C8 C9 H9 120.3 . . ?
C10 C9 H9 120.3 . . ?
C9 C10 C11 118.80(19) . . ?
C9 C10 H10 120.6 . . ?
C11 C10 H10 120.6 . . ?
C12 C11 C10 117.64(18) . . ?
C12 C11 C13 120.34(18) . . ?
C10 C11 C13 121.99(18) . . ?
N4 C12 C11 124.04(18) . . ?
N4 C12 H12 118.0 . . ?
C11 C12 H12 118.0 . . ?
N3 C13 C11 115.79(18) . . ?
N3 C13 C14 125.60(18) . . ?
C11 C13 C14 118.60(18) . . ?
C13 C14 H14A 109.5 . . ?
C13 C14 H14B 109.5 . . ?
H14A C14 H14B 109.5 . . ?
C13 C14 H14C 109.5 . . ?
H14A C14 H14C 109.5 . . ?
H14B C14 H14C 109.5 . . ?
C5 N1 C1 116.83(17) . . ?
C5 N1 Zn1 121.03(13) . . ?
C1 N1 Zn1 122.00(13) . . ?
C6 N2 N3 115.79(16) . . ?
C13 N3 N2 116.56(17) . . ?
C12 N4 C8 117.23(17) . . ?
C12 N4 Zn1 123.24(13) . 1_655 ?
C8 N4 Zn1 119.53(13) . 1_655 ?
N6 N5 Zn1 141.89(14) . . ?
N7 N6 N5 177.9(2) . . ?

loop_
_geom_bond_atom_site_label_1
_geom_bond_atom_site_label_2
_geom_bond_distance
_geom_bond_site_symmetry_2
_geom_bond_publ_flag
Zn1 N5 2.1067(17) 3_565 ?
Zn1 N5 2.1067(17) . ?
Zn1 N4 2.2045(17) 1_455 ?
Zn1 N4 2.2045(17) 3_665 ?
Zn1 N1 2.2674(17) . ?
Zn1 N1 2.2674(17) 3_565 ?
C1 N1 1.354(2) . ?
C1 C2 1.383(3) . ?
C1 H1 0.9500 . ?
C2 C3 1.397(3) . ?
C2 C6 1.492(3) . ?
C3 C4 1.386(3) . ?
C3 H3 0.9500 . ?
C4 C5 1.383(3) . ?
C4 H4 0.9500 . ?
C5 N1 1.345(2) . ?
C5 H5 0.9500 . ?
C6 N2 1.283(3) . ?
C6 C7 1.508(3) . ?
C7 H7A 0.9800 . ?
C7 H7B 0.9800 . ?
C7 H7C 0.9800 . ?
C8 N4 1.350(3) . ?
C8 C9 1.374(3) . ?
C8 H8 0.9500 . ?
C9 C10 1.392(3) . ?
C9 H9 0.9500 . ?
C10 C11 1.395(3) . ?
C10 H10 0.9500 . ?
C11 C12 1.389(3) . ?
C11 C13 1.490(3) . ?
C12 N4 1.344(2) . ?
C12 H12 0.9500 . ?
C13 N3 1.282(3) . ?
C13 C14 1.494(3) . ?
C14 H14A 0.9800 . ?
C14 H14B 0.9800 . ?
C14 H14C 0.9800 . ?
N2 N3 1.404(2) . ?
N4 Zn1 2.2045(17) 1_655 ?
N5 N6 1.187(2) . ?
N6 N7 1.166(2) . ?
